data_2237148
loop_
_publ_author_name
'Nayak, Susanta K.'
'Venugopala, K. N.'
'Govender, Thavendran'
'Kruger, Hendrik G.'
'Maguire, Glenn E. M.'

_publ_section_title
;
 [2-(1,3-Benzothiazol-2-ylmethoxy)-5-bromophenyl](4-chlorophenyl)methanone
;
_journal_coeditor_code GO2078
_journal_issue 1
_journal_name_full 'Acta Crystallographica Section E'
_journal_page_first o70
_journal_paper_doi 10.1107/S1600536812049756
_journal_volume 69
_journal_year 2013
_chemical_formula_iupac 'C21 H13 Br Cl N O2 S'
_chemical_formula_moiety 'C21 H13 Br Cl N O2 S'
_chemical_formula_sum 'C21 H13 Br Cl N O2 S'
_chemical_formula_weight 458.74
_chemical_name_systematic
;
[2-(1,3-Benzothiazol-2-ylmethoxy)-5-bromophenyl](4-chlorophenyl)methanone
;
_space_group_IT_number 14
_symmetry_cell_setting monoclinic
_symmetry_space_group_name_Hall '-P 2yn'
_symmetry_space_group_name_H-M 'P 1 21/n 1'
_atom_sites_solution_hydrogens geom
_atom_sites_solution_primary direct
_atom_sites_solution_secondary difmap
_cell_angle_alpha 90
_cell_angle_beta 106.013(3)
_cell_angle_gamma 90
_cell_formula_units_Z 4
_cell_length_a 13.7746(3)
_cell_length_b 7.4918(2)
_cell_length_c 18.7016(7)
_cell_measurement_reflns_used 450
_cell_measurement_temperature 292(2)
_cell_measurement_theta_max 27.98
_cell_measurement_theta_min 0.97
_cell_volume 1855.06(10)
_computing_cell_refinement 'CrysAlis PRO (Oxford Diffraction, 2009)'
_computing_data_collection 'CrysAlis PRO (Oxford Diffraction, 2009)'
_computing_data_reduction 'CrysAlis PRO (Oxford Diffraction, 2009)'
_computing_molecular_graphics
;
ORTEP-3 for Windows (Farrugia, 2012) and <i>Mercury</i>
(Macrae <i>et al.</i>, 2008)
;
_computing_publication_material 'PLATON (Spek, 2009) and PARST (Nardelli, 1995)'
_computing_structure_refinement 'SHELXL97 (Sheldrick, 2008)'
_computing_structure_solution 'SHELXS97 (Sheldrick, 2008)'
_diffrn_ambient_temperature 292(2)
_diffrn_detector_area_resol_mean 16.0839
_diffrn_measured_fraction_theta_full 0.999
_diffrn_measured_fraction_theta_max 0.999
_diffrn_measurement_device_type 'Oxford Diffraction Xcalibur (Eos, Nova)'
_diffrn_measurement_method '\w scans'
_diffrn_radiation_monochromator mirror
_diffrn_radiation_source 'Mova (Mo) X-ray Source'
_diffrn_radiation_type 'Mo K\a'
_diffrn_radiation_wavelength 0.7107
_diffrn_reflns_av_R_equivalents 0.0544
_diffrn_reflns_av_sigmaI/netI 0.0508
_diffrn_reflns_limit_h_max 16
_diffrn_reflns_limit_h_min -16
_diffrn_reflns_limit_k_max 9
_diffrn_reflns_limit_k_min -9
_diffrn_reflns_limit_l_max 23
_diffrn_reflns_limit_l_min -23
_diffrn_reflns_number 19324
_diffrn_reflns_reduction_process
;
;
_diffrn_reflns_theta_full 26.00
_diffrn_reflns_theta_max 26.00
_diffrn_reflns_theta_min 2.95
_exptl_absorpt_coefficient_mu 2.489
_exptl_absorpt_correction_T_max 0.8650
_exptl_absorpt_correction_T_min 0.6230
_exptl_absorpt_correction_type multi-scan
_exptl_absorpt_process_details
;
(CrysAlis PRO; Oxford Diffraction, 2009)
;
_exptl_crystal_colour colourless
_exptl_crystal_density_diffrn 1.643
_exptl_crystal_density_method 'Not Measured'
_exptl_crystal_description Plate
_exptl_crystal_F_000 920
_exptl_crystal_size_max 0.21
_exptl_crystal_size_mid 0.19
_exptl_crystal_size_min 0.06
_refine_diff_density_max 0.448
_refine_diff_density_min -0.425
_refine_ls_extinction_method none
_refine_ls_goodness_of_fit_ref 1.069
_refine_ls_hydrogen_treatment constr
_refine_ls_matrix_type full
_refine_ls_number_parameters 244
_refine_ls_number_reflns 3645
_refine_ls_number_restraints 0
_refine_ls_restrained_S_all 1.069
_refine_ls_R_factor_all 0.0789
_refine_ls_R_factor_gt 0.0444
_refine_ls_shift/su_max 0.001
_refine_ls_shift/su_mean 0.000
_refine_ls_structure_factor_coef Fsqd
_refine_ls_weighting_details 'calc w=1/[\s^2^(Fo^2^)+(0.0325P)^2^+0.1234P] where P=(Fo^2^+2Fc^2^)/3'
_refine_ls_weighting_scheme calc
_refine_ls_wR_factor_gt 0.0850
_refine_ls_wR_factor_ref 0.0961
_reflns_number_gt 2451
_reflns_number_total 3645
_reflns_threshold_expression I>2sigma(I)
_cod_data_source_file go2078.cif
_cod_data_source_block I
_cod_original_cell_volume 1855.05(10)
_cod_original_sg_symbol_H-M 'P 21/n'
_cod_database_code 2237148
_cod_database_fobs_code 2237148

loop_
_symmetry_equiv_pos_site_id
_symmetry_equiv_pos_as_xyz
1 x,y,z
2 1/2-x,1/2+y,1/2-z
3 -x,-y,-z
4 1/2+x,1/2-y,1/2+z

loop_
_atom_site_type_symbol
_atom_site_label
_atom_site_fract_x
_atom_site_fract_y
_atom_site_fract_z
_atom_site_U_iso_or_equiv
_atom_site_adp_type
_atom_site_calc_flag
_atom_site_refinement_flags
_atom_site_occupancy
_atom_site_symmetry_multiplicity
Br Br1 1.04455(3) -0.14743(5) 0.15995(3) 0.06540(18) Uani d . 1 1
S S1 0.41791(7) 0.14738(11) 0.12108(5) 0.0461(2) Uani d . 1 1
Cl Cl1 0.28248(7) -0.33938(14) 0.18242(7) 0.0736(3) Uani d . 1 1
O O1 0.61465(16) 0.0996(3) 0.11015(12) 0.0437(6) Uani d . 1 1
N N1 0.39940(19) 0.3398(3) 0.00334(14) 0.0356(6) Uani d . 1 1
O O2 0.75803(17) -0.0576(3) 0.30851(13) 0.0563(7) Uani d . 1 1
C C14 0.7576(2) -0.0504(4) 0.18309(18) 0.0351(8) Uani d . 1 1
C C6 0.3056(2) 0.3399(4) 0.01745(17) 0.0337(7) Uani d . 1 1
C C9 0.7118(2) 0.0447(4) 0.11796(18) 0.0359(8) Uani d . 1 1
C C17 0.5611(2) -0.2566(4) 0.16701(16) 0.0363(8) Uani d . 1 1
H H17 0.5988 -0.2865 0.1345 0.044 Uiso calc R 1 1
C C16 0.6032(2) -0.1492(4) 0.22765(17) 0.0320(7) Uani d . 1 1
C C1 0.3006(2) 0.2404(4) 0.07985(17) 0.0393(8) Uani d . 1 1
C C20 0.4476(2) -0.1627(4) 0.26215(18) 0.0427(8) Uani d . 1 1
H H20 0.4088 -0.1295 0.2935 0.051 Uiso calc R 1 1
C C7 0.4624(2) 0.2449(4) 0.05198(16) 0.0341(7) Uani d . 1 1
C C10 0.7655(2) 0.0818(4) 0.06722(19) 0.0432(8) Uani d . 1 1
H H10 0.7350 0.1464 0.0244 0.052 Uiso calc R 1 1
C C8 0.5692(2) 0.2169(4) 0.05054(18) 0.0416(8) Uani d . 1 1
H H8A 0.5711 0.1649 0.0035 0.050 Uiso calc R 1 1
H H8B 0.6050 0.3298 0.0567 0.050 Uiso calc R 1 1
C C15 0.7089(2) -0.0826(4) 0.24430(19) 0.0366(8) Uani d . 1 1
C C18 0.4637(2) -0.3200(4) 0.15417(19) 0.0414(8) Uani d . 1 1
H H18 0.4363 -0.3952 0.1141 0.050 Uiso calc R 1 1
C C5 0.2192(2) 0.4269(4) -0.02485(18) 0.0432(8) Uani d . 1 1
H H5 0.2210 0.4945 -0.0662 0.052 Uiso calc R 1 1
C C19 0.4081(2) -0.2704(4) 0.20142(19) 0.0409(8) Uani d . 1 1
C C11 0.8638(2) 0.0239(4) 0.0796(2) 0.0447(9) Uani d . 1 1
H H11 0.8993 0.0471 0.0448 0.054 Uiso calc R 1 1
C C2 0.2111(3) 0.2240(5) 0.09968(19) 0.0507(9) Uani d . 1 1
H H2 0.2083 0.1569 0.1409 0.061 Uiso calc R 1 1
C C21 0.5458(2) -0.1054(4) 0.27540(18) 0.0409(8) Uani d . 1 1
H H21 0.5743 -0.0360 0.3172 0.049 Uiso calc R 1 1
C C4 0.1317(3) 0.4104(5) -0.0041(2) 0.0542(10) Uani d . 1 1
H H4 0.0739 0.4687 -0.0317 0.065 Uiso calc R 1 1
C C13 0.8576(2) -0.1043(4) 0.19534(19) 0.0394(8) Uani d . 1 1
H H13 0.8898 -0.1650 0.2388 0.047 Uiso calc R 1 1
C C12 0.9090(2) -0.0684(4) 0.1436(2) 0.0454(9) Uani d . 1 1
C C3 0.1270(3) 0.3092(5) 0.0570(2) 0.0572(10) Uani d . 1 1
H H3 0.0661 0.2991 0.0691 0.069 Uiso calc R 1 1

loop_
_atom_site_aniso_label
_atom_site_aniso_U_11
_atom_site_aniso_U_22
_atom_site_aniso_U_33
_atom_site_aniso_U_12
_atom_site_aniso_U_13
_atom_site_aniso_U_23
Br1 0.0341(2) 0.0652(3) 0.0997(4) 0.00450(18) 0.0232(2) -0.0024(2)
S1 0.0439(5) 0.0521(6) 0.0458(6) 0.0111(4) 0.0182(5) 0.0180(4)
Cl1 0.0384(5) 0.0839(8) 0.0968(9) -0.0133(5) 0.0160(6) -0.0076(6)
O1 0.0339(12) 0.0514(14) 0.0502(15) 0.0117(10) 0.0188(12) 0.0197(11)
N1 0.0365(15) 0.0345(15) 0.0351(16) 0.0021(12) 0.0087(13) 0.0025(12)
O2 0.0474(15) 0.0796(18) 0.0373(15) -0.0139(13) 0.0040(13) -0.0010(13)
C14 0.0302(17) 0.0320(18) 0.044(2) 0.0009(14) 0.0111(16) -0.0017(16)
C6 0.0363(18) 0.0317(17) 0.0325(18) 0.0029(14) 0.0087(15) -0.0003(15)
C9 0.0304(17) 0.0326(18) 0.047(2) 0.0010(14) 0.0139(16) -0.0020(15)
C17 0.040(2) 0.0357(19) 0.0344(19) 0.0064(15) 0.0124(16) 0.0029(15)
C16 0.0329(17) 0.0315(17) 0.0323(18) 0.0029(14) 0.0100(15) 0.0021(15)
C1 0.0385(19) 0.0397(19) 0.040(2) 0.0061(15) 0.0115(17) 0.0021(16)
C20 0.039(2) 0.051(2) 0.042(2) 0.0012(16) 0.0183(18) 0.0030(17)
C7 0.0379(18) 0.0327(18) 0.0324(18) 0.0016(15) 0.0106(16) 0.0007(15)
C10 0.041(2) 0.0414(19) 0.050(2) 0.0049(16) 0.0178(18) 0.0057(16)
C8 0.0389(19) 0.043(2) 0.044(2) 0.0073(16) 0.0132(17) 0.0108(17)
C15 0.0364(18) 0.0324(17) 0.039(2) 0.0002(14) 0.0068(17) -0.0007(15)
C18 0.043(2) 0.037(2) 0.042(2) -0.0027(15) 0.0072(18) -0.0031(16)
C5 0.0387(19) 0.049(2) 0.039(2) 0.0038(17) 0.0068(17) 0.0043(16)
C19 0.0290(18) 0.043(2) 0.049(2) -0.0034(15) 0.0074(17) 0.0082(17)
C11 0.041(2) 0.044(2) 0.056(2) -0.0013(16) 0.0252(19) -0.0015(18)
C2 0.048(2) 0.060(2) 0.049(2) 0.0020(19) 0.021(2) 0.0089(19)
C21 0.044(2) 0.045(2) 0.0316(19) -0.0023(16) 0.0077(17) -0.0041(15)
C4 0.038(2) 0.070(3) 0.050(2) 0.0113(19) 0.0049(19) -0.003(2)
C13 0.0322(18) 0.0383(19) 0.044(2) -0.0004(14) 0.0048(17) 0.0014(15)
C12 0.0314(18) 0.0378(19) 0.068(3) -0.0006(15) 0.0156(19) -0.0073(19)
C3 0.038(2) 0.075(3) 0.063(3) 0.004(2) 0.020(2) -0.001(2)

loop_
_atom_type_symbol
_atom_type_description
_atom_type_scat_dispersion_real
_atom_type_scat_dispersion_imag
_atom_type_scat_source
C C 0.0033 0.0016 ' International Tables Vol C Tables 4.2.6.8 and 6.1.1.4'
H H 0.0000 0.0000 ' International Tables Vol C Tables 4.2.6.8 and 6.1.1.4'
Br Br -0.2901 2.4595 ' International Tables Vol C Tables 4.2.6.8 and 6.1.1.4'
Cl Cl 0.1484 0.1585 ' International Tables Vol C Tables 4.2.6.8 and 6.1.1.4'
N N 0.0061 0.0033 ' International Tables Vol C Tables 4.2.6.8 and 6.1.1.4'
O O 0.0106 0.0060 ' International Tables Vol C Tables 4.2.6.8 and 6.1.1.4'
S S 0.1246 0.1234 ' International Tables Vol C Tables 4.2.6.8 and 6.1.1.4'

loop_
_geom_angle_atom_site_label_1
_geom_angle_atom_site_label_2
_geom_angle_atom_site_label_3
_geom_angle
C1 S1 C7 88.70(15)
C9 O1 C8 118.4(2)
C7 N1 C6 110.4(3)
C13 C14 C9 118.6(3)
C13 C14 C15 117.3(3)
C9 C14 C15 123.8(3)
N1 C6 C5 125.8(3)
N1 C6 C1 114.8(3)
C5 C6 C1 119.4(3)
O1 C9 C10 124.0(3)
O1 C9 C14 116.0(3)
C10 C9 C14 120.0(3)
C18 C17 C16 120.7(3)
C18 C17 H17 119.6
C16 C17 H17 119.6
C17 C16 C21 118.9(3)
C17 C16 C15 122.1(3)
C21 C16 C15 119.0(3)
C2 C1 C6 121.4(3)
C2 C1 S1 129.3(3)
C6 C1 S1 109.3(2)
C21 C20 C19 118.5(3)
C21 C20 H20 120.8
C19 C20 H20 120.8
N1 C7 C8 122.8(3)
N1 C7 S1 116.8(2)
C8 C7 S1 120.4(2)
C11 C10 C9 120.6(3)
C11 C10 H10 119.7
C9 C10 H10 119.7
O1 C8 C7 107.2(2)
O1 C8 H8A 110.3
C7 C8 H8A 110.3
O1 C8 H8B 110.3
C7 C8 H8B 110.3
H8A C8 H8B 108.5
O2 C15 C16 120.2(3)
O2 C15 C14 118.9(3)
C16 C15 C14 120.9(3)
C19 C18 C17 118.9(3)
C19 C18 H18 120.5
C17 C18 H18 120.5
C4 C5 C6 118.5(3)
C4 C5 H5 120.8
C6 C5 H5 120.8
C18 C19 C20 121.8(3)
C18 C19 Cl1 119.2(3)
C20 C19 Cl1 119.0(3)
C12 C11 C10 119.4(3)
C12 C11 H11 120.3
C10 C11 H11 120.3
C3 C2 C1 118.3(3)
C3 C2 H2 120.8
C1 C2 H2 120.8
C20 C21 C16 121.2(3)
C20 C21 H21 119.4
C16 C21 H21 119.4
C5 C4 C3 121.8(3)
C5 C4 H4 119.1
C3 C4 H4 119.1
C12 C13 C14 120.4(3)
C12 C13 H13 119.8
C14 C13 H13 119.8
C13 C12 C11 121.0(3)
C13 C12 Br1 120.0(3)
C11 C12 Br1 119.0(3)
C2 C3 C4 120.6(4)
C2 C3 H3 119.7
C4 C3 H3 119.7

loop_
_geom_bond_atom_site_label_1
_geom_bond_atom_site_label_2
_geom_bond_distance
Br1 C12 1.902(3)
S1 C1 1.733(3)
S1 C7 1.737(3)
Cl1 C19 1.746(3)
O1 C9 1.368(3)
O1 C8 1.422(3)
N1 C7 1.285(4)
N1 C6 1.389(4)
O2 C15 1.219(3)
C14 C13 1.392(4)
C14 C9 1.402(4)
C14 C15 1.498(4)
C6 C5 1.395(4)
C6 C1 1.402(4)
C9 C10 1.383(4)
C17 C18 1.380(4)
C17 C16 1.381(4)
C17 H17 0.9300
C16 C21 1.385(4)
C16 C15 1.489(4)
C1 C2 1.387(4)
C20 C21 1.375(4)
C20 C19 1.377(4)
C20 H20 0.9300
C7 C8 1.493(4)
C10 C11 1.380(4)
C10 H10 0.9300
C8 H8A 0.9700
C8 H8B 0.9700
C18 C19 1.371(4)
C18 H18 0.9300
C5 C4 1.370(5)
C5 H5 0.9300
C11 C12 1.374(4)
C11 H11 0.9300
C2 C3 1.370(5)
C2 H2 0.9300
C21 H21 0.9300
C4 C3 1.388(5)
C4 H4 0.9300
C13 C12 1.373(4)
C13 H13 0.9300
C3 H3 0.9300

loop_
_geom_hbond_atom_site_label_D
_geom_hbond_atom_site_label_H
_geom_hbond_atom_site_label_A
_geom_hbond_site_symmetry_A
_geom_hbond_distance_DH
_geom_hbond_distance_HA
_geom_hbond_distance_DA
_geom_hbond_angle_DHA
_geom_hbond_publ_flag
C5 H5 O2 4_454 0.93 2.58 3.446(4) 156 yes
C17 H17 N1 3_655 0.93 2.61 3.434(4) 147 yes
C18 H18 Cg1 1_545 0.93 2.82 3.666(3) 151 yes

loop_
_geom_torsion_atom_site_label_1
_geom_torsion_atom_site_label_2
_geom_torsion_atom_site_label_3
_geom_torsion_atom_site_label_4
_geom_torsion
C7 N1 C6 C5 -179.0(3)
C7 N1 C6 C1 0.3(4)
C8 O1 C9 C10 -6.7(4)
C8 O1 C9 C14 171.5(3)
C13 C14 C9 O1 -177.8(3)
C15 C14 C9 O1 -4.0(4)
C13 C14 C9 C10 0.5(4)
C15 C14 C9 C10 174.3(3)
C18 C17 C16 C21 -0.2(4)
C18 C17 C16 C15 178.3(3)
N1 C6 C1 C2 -178.2(3)
C5 C6 C1 C2 1.1(5)
N1 C6 C1 S1 0.5(3)
C5 C6 C1 S1 179.8(2)
C7 S1 C1 C2 177.7(3)
C7 S1 C1 C6 -0.8(2)
C6 N1 C7 C8 178.9(3)
C6 N1 C7 S1 -1.0(3)
C1 S1 C7 N1 1.1(3)
C1 S1 C7 C8 -178.8(3)
O1 C9 C10 C11 179.0(3)
C14 C9 C10 C11 0.9(5)
C9 O1 C8 C7 176.2(2)
N1 C7 C8 O1 -177.4(3)
S1 C7 C8 O1 2.4(4)
C17 C16 C15 O2 -148.5(3)
C21 C16 C15 O2 30.0(4)
C17 C16 C15 C14 29.7(4)
C21 C16 C15 C14 -151.8(3)
C13 C14 C15 O2 40.1(4)
C9 C14 C15 O2 -133.8(3)
C13 C14 C15 C16 -138.1(3)
C9 C14 C15 C16 48.0(4)
C16 C17 C18 C19 1.9(5)
N1 C6 C5 C4 178.6(3)
C1 C6 C5 C4 -0.6(5)
C17 C18 C19 C20 -1.5(5)
C17 C18 C19 Cl1 176.3(2)
C21 C20 C19 C18 -0.5(5)
C21 C20 C19 Cl1 -178.3(2)
C9 C10 C11 C12 -1.3(5)
C6 C1 C2 C3 -0.5(5)
S1 C1 C2 C3 -178.9(3)
C19 C20 C21 C16 2.2(5)
C17 C16 C21 C20 -1.8(5)
C15 C16 C21 C20 179.6(3)
C6 C5 C4 C3 -0.5(5)
C9 C14 C13 C12 -1.5(5)
C15 C14 C13 C12 -175.7(3)
C14 C13 C12 C11 1.2(5)
C14 C13 C12 Br1 -178.6(2)
C10 C11 C12 C13 0.3(5)
C10 C11 C12 Br1 180.0(2)
C1 C2 C3 C4 -0.5(5)
C5 C4 C3 C2 1.1(6)

loop_
_cod_related_entry_id
_cod_related_entry_database
_cod_related_entry_code
1 ChemSpider 30658275
